data_4029041
loop_
_publ_author_name
'Lv, Jinglei'
'Zhang-Negrerie, Daisy'
'Deng, Jun'
'Du, Yunfei'
'Zhao, Kang'

_publ_section_title
;
 Metal-Free Synthesis of 2-Oxindoles via PhI(OAc)2-Mediated Oxidative C-C
 Bond Formation.
;
_journal_issue 3
_journal_name_full 'The Journal of organic chemistry'
_journal_page_first 1111
_journal_paper_doi 10.1021/jo4025539
_journal_volume 79
_journal_year 2014
_chemical_formula_sum 'C12 H10 N2 O'
_chemical_formula_weight 198.22
_chemical_name_systematic
; 
 ? 
;
_space_group_IT_number 14
_symmetry_cell_setting monoclinic
_symmetry_space_group_name_Hall '-P 2ybc'
_symmetry_space_group_name_H-M 'P 1 21/c 1'
_atom_sites_solution_hydrogens geom
_atom_sites_solution_primary direct
_atom_sites_solution_secondary difmap
_audit_creation_method SHELXL-97
_cell_angle_alpha 90.00
_cell_angle_beta 99.470(11)
_cell_angle_gamma 90.00
_cell_formula_units_Z 4
_cell_length_a 7.8684(13)
_cell_length_b 13.971(2)
_cell_length_c 8.8557(16)
_cell_measurement_reflns_used 2874
_cell_measurement_temperature 113(2)
_cell_measurement_theta_max 27.8
_cell_measurement_theta_min 2.6
_cell_volume 960.2(3)
_computing_cell_refinement Crystalclear
_computing_data_collection Crystalclear
_computing_data_reduction Crystalclear
_computing_molecular_graphics 'Bruker SHELXTL'
_computing_publication_material 'Bruker SHELXTL'
_computing_structure_refinement 'SHELXL-97 (Sheldrick, 1997)'
_computing_structure_solution 'SHELXS-97 (Sheldrick, 1990)'
_diffrn_ambient_temperature 113(2)
_diffrn_detector_area_resol_mean 14.22
_diffrn_measured_fraction_theta_full 1.000
_diffrn_measured_fraction_theta_max 1.000
_diffrn_measurement_device_type 'Rigaku Saturn 724 CCD'
_diffrn_measurement_method '\w scans'
_diffrn_radiation_monochromator multilayre
_diffrn_radiation_source 'rotating anode'
_diffrn_radiation_type MoK\a
_diffrn_radiation_wavelength 0.71073
_diffrn_reflns_av_R_equivalents 0.0520
_diffrn_reflns_av_sigmaI/netI 0.0481
_diffrn_reflns_limit_h_max 10
_diffrn_reflns_limit_h_min -10
_diffrn_reflns_limit_k_max 18
_diffrn_reflns_limit_k_min -18
_diffrn_reflns_limit_l_max 11
_diffrn_reflns_limit_l_min -11
_diffrn_reflns_number 12069
_diffrn_reflns_theta_full 27.78
_diffrn_reflns_theta_max 27.78
_diffrn_reflns_theta_min 2.62
_diffrn_standards_decay_% 0
_diffrn_standards_interval_count 0
_diffrn_standards_interval_time 0
_diffrn_standards_number 0
_exptl_absorpt_coefficient_mu 0.090
_exptl_absorpt_correction_T_max 0.9840
_exptl_absorpt_correction_T_min 0.9787
_exptl_absorpt_correction_type multi-scan
_exptl_absorpt_process_details Crystalclear
_exptl_crystal_colour Colorless
_exptl_crystal_density_diffrn 1.371
_exptl_crystal_density_method 'not measured'
_exptl_crystal_description Prism
_exptl_crystal_F_000 416
_exptl_crystal_size_max 0.24
_exptl_crystal_size_mid 0.20
_exptl_crystal_size_min 0.18
_refine_diff_density_max 0.238
_refine_diff_density_min -0.194
_refine_diff_density_rms 0.050
_refine_ls_extinction_coef 0.009(3)
_refine_ls_extinction_expression Fc^*^=kFc[1+0.001xFc^2^\l^3^/sin(2\q)]^-1/4^
_refine_ls_extinction_method SHELXL
_refine_ls_goodness_of_fit_ref 1.118
_refine_ls_hydrogen_treatment mixed
_refine_ls_matrix_type full
_refine_ls_number_parameters 141
_refine_ls_number_reflns 2270
_refine_ls_number_restraints 0
_refine_ls_restrained_S_all 1.118
_refine_ls_R_factor_all 0.0742
_refine_ls_R_factor_gt 0.0563
_refine_ls_shift/su_max 0.001
_refine_ls_shift/su_mean 0.000
_refine_ls_structure_factor_coef Fsqd
_refine_ls_weighting_details 'calc w=1/[\s^2^(Fo^2^)+(0.0576P)^2^+0.0569P] where P=(Fo^2^+2Fc^2^)/3'
_refine_ls_weighting_scheme calc
_refine_ls_wR_factor_gt 0.1201
_refine_ls_wR_factor_ref 0.1300
_reflns_number_gt 1854
_reflns_number_total 2270
_reflns_threshold_expression >2sigma(I)
_cod_data_source_file jo4025539_si_002.cif
_cod_data_source_block shelx
_cod_depositor_comments
;
The following automatic conversions were performed:

'_symmetry_cell_setting' value 'Monoclinic' changed to 'monoclinic'
according to
/usr/data/users/saulius/automatic-downloads/current/ACS/lib/dictionaries/cif_core.dic
dictionary named 'cif_core.dic' version 2.4.2 from 2011-04-26.

Automatic conversion script
Id: cif_fix_values 2281 2013-09-26 08:29:07Z andrius 
;
_cod_original_sg_symbol_H-M P2(1)/c
_cod_database_code 4029041

loop_
_symmetry_equiv_pos_as_xyz
'x, y, z'
'-x, y+1/2, -z+1/2'
'-x, -y, -z'
'x, -y-1/2, z-1/2'

loop_
_atom_site_label
_atom_site_type_symbol
_atom_site_fract_x
_atom_site_fract_y
_atom_site_fract_z
_atom_site_U_iso_or_equiv
_atom_site_adp_type
_atom_site_occupancy
_atom_site_symmetry_multiplicity
_atom_site_calc_flag
_atom_site_refinement_flags
O1 O 0.20612(16) 0.36830(8) 0.22395(14) 0.0298(3) Uani 1 1 d .
N1 N 0.28261(17) 0.42507(9) 0.46983(15) 0.0225(3) Uani 1 1 d .
N2 N -0.0409(2) 0.60390(10) 0.06419(17) 0.0326(4) Uani 1 1 d .
C1 C 0.3788(2) 0.34145(12) 0.53921(19) 0.0262(4) Uani 1 1 d .
H1A H 0.4993 0.3441 0.5202 0.031 Uiso 1 1 calc R
H1B H 0.3254 0.2819 0.4930 0.031 Uiso 1 1 calc R
C2 C 0.3759(2) 0.34196(12) 0.71173(19) 0.0270(4) Uani 1 1 d .
H2A H 0.4533 0.2908 0.7603 0.032 Uiso 1 1 calc R
H2B H 0.2578 0.3266 0.7289 0.032 Uiso 1 1 calc R
C3 C 0.4313(2) 0.43744(12) 0.7908(2) 0.0271(4) Uani 1 1 d .
H3A H 0.4105 0.4354 0.8980 0.033 Uiso 1 1 calc R
H3B H 0.5563 0.4472 0.7925 0.033 Uiso 1 1 calc R
C4 C 0.3320(2) 0.52045(12) 0.70779(19) 0.0242(4) Uani 1 1 d .
C5 C 0.2974(2) 0.60890(13) 0.7692(2) 0.0290(4) Uani 1 1 d .
H5 H 0.3395 0.6221 0.8739 0.035 Uiso 1 1 calc R
C6 C 0.2011(2) 0.67866(13) 0.6782(2) 0.0292(4) Uani 1 1 d .
H6 H 0.1807 0.7384 0.7232 0.035 Uiso 1 1 calc R
C7 C 0.1346(2) 0.66339(12) 0.52465(19) 0.0254(4) Uani 1 1 d .
H7 H 0.0691 0.7115 0.4655 0.031 Uiso 1 1 calc R
C8 C 0.1669(2) 0.57521(11) 0.45946(19) 0.0223(4) Uani 1 1 d .
C9 C 0.2645(2) 0.50740(11) 0.55408(19) 0.0223(4) Uani 1 1 d .
C10 C 0.1257(2) 0.52995(12) 0.31024(18) 0.0228(4) Uani 1 1 d .
C11 C 0.0342(2) 0.56992(11) 0.1748(2) 0.0251(4) Uani 1 1 d .
C12 C 0.2004(2) 0.43843(12) 0.32425(19) 0.0245(4) Uani 1 1 d .
H1 H 0.143(3) 0.3811(17) 0.122(3) 0.071(8) Uiso 1 1 d .

loop_
_atom_site_aniso_label
_atom_site_aniso_U_11
_atom_site_aniso_U_22
_atom_site_aniso_U_33
_atom_site_aniso_U_23
_atom_site_aniso_U_13
_atom_site_aniso_U_12
O1 0.0416(8) 0.0242(7) 0.0232(7) -0.0027(5) 0.0040(6) 0.0061(5)
N1 0.0253(8) 0.0205(7) 0.0215(8) 0.0017(5) 0.0032(6) 0.0025(6)
N2 0.0461(10) 0.0242(8) 0.0272(9) -0.0005(6) 0.0051(7) 0.0058(7)
C1 0.0285(9) 0.0209(8) 0.0288(10) 0.0039(7) 0.0039(7) 0.0042(7)
C2 0.0306(10) 0.0234(9) 0.0269(10) 0.0041(7) 0.0041(7) 0.0021(7)
C3 0.0272(9) 0.0272(9) 0.0257(9) 0.0030(7) 0.0009(7) -0.0016(7)
C4 0.0240(9) 0.0236(9) 0.0246(9) 0.0005(7) 0.0032(7) -0.0030(7)
C5 0.0347(10) 0.0267(9) 0.0247(10) -0.0031(7) 0.0023(8) -0.0030(8)
C6 0.0357(10) 0.0234(9) 0.0286(10) -0.0039(7) 0.0058(8) 0.0006(7)
C7 0.0295(9) 0.0213(8) 0.0262(9) 0.0029(7) 0.0064(7) 0.0016(7)
C8 0.0223(9) 0.0224(9) 0.0227(9) 0.0015(7) 0.0055(7) -0.0016(6)
C9 0.0227(9) 0.0196(8) 0.0251(9) 0.0002(7) 0.0048(7) -0.0021(6)
C10 0.0239(9) 0.0216(8) 0.0234(9) 0.0022(7) 0.0053(7) 0.0004(7)
C11 0.0327(10) 0.0180(8) 0.0253(10) -0.0029(7) 0.0068(7) 0.0005(7)
C12 0.0263(9) 0.0241(9) 0.0237(9) -0.0005(7) 0.0057(7) -0.0006(7)

loop_
_atom_type_symbol
_atom_type_description
_atom_type_scat_dispersion_real
_atom_type_scat_dispersion_imag
_atom_type_scat_source
C C 0.0033 0.0016 'International Tables Vol C Tables 4.2.6.8 and 6.1.1.4'
H H 0.0000 0.0000 'International Tables Vol C Tables 4.2.6.8 and 6.1.1.4'
N N 0.0061 0.0033 'International Tables Vol C Tables 4.2.6.8 and 6.1.1.4'
O O 0.0106 0.0060 'International Tables Vol C Tables 4.2.6.8 and 6.1.1.4'

loop_
_geom_angle_atom_site_label_1
_geom_angle_atom_site_label_2
_geom_angle_atom_site_label_3
_geom_angle
C12 O1 H1 114.6(14)
C12 N1 C9 108.72(13)
C12 N1 C1 129.67(14)
C9 N1 C1 121.60(13)
N1 C1 C2 108.78(13)
N1 C1 H1A 109.9
C2 C1 H1A 109.9
N1 C1 H1B 109.9
C2 C1 H1B 109.9
H1A C1 H1B 108.3
C1 C2 C3 114.15(14)
C1 C2 H2A 108.7
C3 C2 H2A 108.7
C1 C2 H2B 108.7
C3 C2 H2B 108.7
H2A C2 H2B 107.6
C4 C3 C2 110.96(14)
C4 C3 H3A 109.4
C2 C3 H3A 109.4
C4 C3 H3B 109.4
C2 C3 H3B 109.4
H3A C3 H3B 108.0
C9 C4 C5 115.49(15)
C9 C4 C3 117.21(15)
C5 C4 C3 127.29(15)
C4 C5 C6 120.86(16)
C4 C5 H5 119.6
C6 C5 H5 119.6
C7 C6 C5 122.35(16)
C7 C6 H6 118.8
C5 C6 H6 118.8
C6 C7 C8 118.24(16)
C6 C7 H7 120.9
C8 C7 H7 120.9
C7 C8 C9 117.71(15)
C7 C8 C10 136.80(16)
C9 C8 C10 105.49(14)
C4 C9 N1 125.28(15)
C4 C9 C8 125.36(15)
N1 C9 C8 109.37(14)
C12 C10 C11 125.73(15)
C12 C10 C8 106.76(14)
C11 C10 C8 127.47(15)
N2 C11 C10 179.16(18)
O1 C12 N1 118.08(15)
O1 C12 C10 132.24(16)
N1 C12 C10 109.66(14)

loop_
_geom_bond_atom_site_label_1
_geom_bond_atom_site_label_2
_geom_bond_distance
O1 C12 1.3281(19)
O1 H1 0.97(3)
N1 C12 1.357(2)
N1 C9 1.391(2)
N1 C1 1.471(2)
N2 C11 1.159(2)
C1 C2 1.532(2)
C1 H1A 0.9900
C1 H1B 0.9900
C2 C3 1.536(2)
C2 H2A 0.9900
C2 H2B 0.9900
C3 C4 1.519(2)
C3 H3A 0.9900
C3 H3B 0.9900
C4 C9 1.390(2)
C4 C5 1.395(2)
C5 C6 1.404(2)
C5 H5 0.9500
C6 C7 1.391(2)
C6 H6 0.9500
C7 C8 1.401(2)
C7 H7 0.9500
C8 C9 1.406(2)
C8 C10 1.453(2)
C10 C12 1.404(2)
C10 C11 1.409(2)

loop_
_geom_hbond_atom_site_label_D
_geom_hbond_atom_site_label_H
_geom_hbond_atom_site_label_A
_geom_hbond_distance_DH
_geom_hbond_distance_HA
_geom_hbond_distance_DA
_geom_hbond_angle_DHA
_geom_hbond_site_symmetry_A
O1 H1 N2 0.97(3) 1.73(3) 2.694(2) 175(2) 3_565

loop_
_geom_torsion_atom_site_label_1
_geom_torsion_atom_site_label_2
_geom_torsion_atom_site_label_3
_geom_torsion_atom_site_label_4
_geom_torsion
C12 N1 C1 C2 -154.67(16)
C9 N1 C1 C2 25.6(2)
N1 C1 C2 C3 -51.04(19)
C1 C2 C3 C4 51.1(2)
C2 C3 C4 C9 -24.0(2)
C2 C3 C4 C5 154.63(16)
C9 C4 C5 C6 -0.4(2)
C3 C4 C5 C6 -179.06(16)
C4 C5 C6 C7 0.6(3)
C5 C6 C7 C8 -0.5(3)
C6 C7 C8 C9 0.2(2)
C6 C7 C8 C10 -179.63(18)
C5 C4 C9 N1 -179.82(15)
C3 C4 C9 N1 -1.0(2)
C5 C4 C9 C8 0.0(2)
C3 C4 C9 C8 178.88(15)
C12 N1 C9 C4 -179.79(16)
C1 N1 C9 C4 0.0(2)
C12 N1 C9 C8 0.33(18)
C1 N1 C9 C8 -179.89(14)
C7 C8 C9 C4 0.1(2)
C10 C8 C9 C4 179.91(15)
C7 C8 C9 N1 179.94(14)
C10 C8 C9 N1 -0.21(18)
C7 C8 C10 C12 179.83(18)
C9 C8 C10 C12 0.02(18)
C7 C8 C10 C11 2.0(3)
C9 C8 C10 C11 -177.84(16)
C12 C10 C11 N2 -167(13)
C8 C10 C11 N2 10(13)
C9 N1 C12 O1 178.47(14)
C1 N1 C12 O1 -1.3(3)
C9 N1 C12 C10 -0.31(18)
C1 N1 C12 C10 179.93(15)
C11 C10 C12 O1 -0.5(3)
C8 C10 C12 O1 -178.37(17)
C11 C10 C12 N1 178.09(16)
C8 C10 C12 N1 0.18(18)
